data_7028900
loop_
_publ_author_name
'Streubel, Rainer'
'Kyri, Andreas Wolfgang'
'Duan, Lili'
'Schnakenburg, Gregor'

_publ_section_title
;
 Synthesis of Li/OR phosphinidenoid complexes: on the evidence for
 intramolecular O-Li donation and the effect of cation encapsulation.
;
_journal_issue 5
_journal_name_full 'Dalton transactions (Cambridge, England : 2003)'
_journal_page_first 2088
_journal_page_last 2097
_journal_paper_doi 10.1039/c3dt52269e
_journal_volume 43
_journal_year 2014
_chemical_formula_moiety 'C15 H25 Cr O6 P Si2'
_chemical_formula_sum 'C15 H25 Cr O6 P Si2'
_chemical_formula_weight 440.50
_chemical_name_systematic
; 
 ? 
;
_space_group_IT_number 14
_symmetry_cell_setting monoclinic
_symmetry_space_group_name_Hall '-P 2ybc'
_symmetry_space_group_name_H-M 'P 1 21/c 1'
_atom_sites_solution_hydrogens geom
_atom_sites_solution_primary direct
_atom_sites_solution_secondary difmap
_audit_creation_method SHELXL-97
_cell_angle_alpha 90.00
_cell_angle_beta 107.024(3)
_cell_angle_gamma 90.00
_cell_formula_units_Z 4
_cell_length_a 16.500(2)
_cell_length_b 9.2871(12)
_cell_length_c 14.7982(16)
_cell_measurement_reflns_used 5450
_cell_measurement_temperature 100(2)
_cell_measurement_theta_max 29.47
_cell_measurement_theta_min 2.54
_cell_volume 2168.3(5)
_computing_cell_refinement 'Bruker SAINT'
_computing_data_collection 'Bruker APEX2'
_computing_data_reduction 'Bruker SAINT'
_computing_molecular_graphics 'Bruker SHELXTL'
_computing_publication_material 'Bruker SHELXTL'
_computing_structure_refinement 'SHELXL-97 (Sheldrick, 2008)'
_computing_structure_solution 'SHELXS-97 (Sheldrick, 2008)'
_diffrn_ambient_temperature 100(2)
_diffrn_measured_fraction_theta_full 0.996
_diffrn_measured_fraction_theta_max 0.996
_diffrn_measurement_device_type 'Bruker X8-KappaApexII'
_diffrn_measurement_method '\f and \w CCD rotation images, thin slices'
_diffrn_radiation_monochromator graphite
_diffrn_radiation_source 'fine-focus sealed tube'
_diffrn_radiation_type MoK\a
_diffrn_radiation_wavelength 0.71073
_diffrn_reflns_av_R_equivalents 0.0489
_diffrn_reflns_av_sigmaI/netI 0.0513
_diffrn_reflns_limit_h_max 20
_diffrn_reflns_limit_h_min -21
_diffrn_reflns_limit_k_max 12
_diffrn_reflns_limit_k_min -11
_diffrn_reflns_limit_l_max 19
_diffrn_reflns_limit_l_min -14
_diffrn_reflns_number 23154
_diffrn_reflns_theta_full 28.00
_diffrn_reflns_theta_max 28.00
_diffrn_reflns_theta_min 2.62
_exptl_absorpt_coefficient_mu 0.737
_exptl_absorpt_correction_T_max 0.9854
_exptl_absorpt_correction_T_min 0.8667
_exptl_absorpt_correction_type empirical
_exptl_absorpt_process_details 'SADABS (2009/2), Bruker AXS 2009'
_exptl_crystal_colour colourless
_exptl_crystal_density_diffrn 1.349
_exptl_crystal_density_method 'not measured'
_exptl_crystal_description plate
_exptl_crystal_F_000 920
_exptl_crystal_size_max 0.20
_exptl_crystal_size_mid 0.10
_exptl_crystal_size_min 0.02
_refine_diff_density_max 0.403
_refine_diff_density_min -0.349
_refine_diff_density_rms 0.070
_refine_ls_extinction_method none
_refine_ls_goodness_of_fit_ref 1.027
_refine_ls_hydrogen_treatment mixed
_refine_ls_matrix_type full
_refine_ls_number_parameters 235
_refine_ls_number_reflns 5218
_refine_ls_number_restraints 10
_refine_ls_restrained_S_all 1.035
_refine_ls_R_factor_all 0.0590
_refine_ls_R_factor_gt 0.0358
_refine_ls_shift/su_max 0.009
_refine_ls_shift/su_mean 0.001
_refine_ls_structure_factor_coef Fsqd
_refine_ls_weighting_details 'calc w=1/[\s^2^(Fo^2^)+(0.0361P)^2^+0.5579P] where P=(Fo^2^+2Fc^2^)/3'
_refine_ls_weighting_scheme calc
_refine_ls_wR_factor_gt 0.0753
_refine_ls_wR_factor_ref 0.0834
_reflns_number_gt 3949
_reflns_number_total 5218
_reflns_threshold_expression >2sigma(I)
_cod_data_source_file c3dt52269e.txt
_cod_data_source_block 2494f
_cod_original_sg_symbol_H-M 'P 21/c'
_cod_database_code 7028900

loop_
_symmetry_equiv_pos_as_xyz
'x, y, z'
'-x, y+1/2, -z+1/2'
'-x, -y, -z'
'x, -y-1/2, z-1/2'

loop_
_atom_site_label
_atom_site_type_symbol
_atom_site_fract_x
_atom_site_fract_y
_atom_site_fract_z
_atom_site_U_iso_or_equiv
_atom_site_adp_type
_atom_site_occupancy
_atom_site_symmetry_multiplicity
_atom_site_calc_flag
_atom_site_refinement_flags
C1 C 0.60096(12) 1.0725(2) 0.21349(14) 0.0190(4) Uani 1 1 d .
H1A H 0.5746 0.9795 0.2216 0.023 Uiso 1 1 calc R
H1B H 0.5599 1.1270 0.1628 0.023 Uiso 1 1 calc R
C2 C 0.62103(13) 1.1554(2) 0.30313(14) 0.0236(5) Uani 1 1 d .
H2A H 0.6448 1.2488 0.3040 0.028 Uiso 1 1 calc R
C3 C 0.60793(15) 1.1078(3) 0.38148(16) 0.0341(6) Uani 1 1 d .
H3A H 0.5842 1.0149 0.3829 0.041 Uiso 1 1 calc R
H3B H 0.6222 1.1663 0.4366 0.041 Uiso 1 1 calc R
C4 C 0.82987(12) 0.9463(2) 0.20086(13) 0.0135(4) Uani 1 1 d .
H4A H 0.8544 0.8529 0.1878 0.016 Uiso 1 1 calc R
C5 C 0.91292(14) 1.0110(2) 0.05020(14) 0.0229(5) Uani 1 1 d .
H5A H 0.9133 0.9068 0.0399 0.027 Uiso 1 1 calc R
H5B H 0.9651 1.0393 0.0985 0.027 Uiso 1 1 calc R
H5C H 0.9095 1.0613 -0.0090 0.027 Uiso 1 1 calc R
C6 C 0.72258(14) 1.0190(2) -0.00897(14) 0.0240(5) Uani 1 1 d .
H6A H 0.6720 1.0400 0.0106 0.029 Uiso 1 1 calc R
H6B H 0.7226 0.9171 -0.0260 0.029 Uiso 1 1 calc R
H6C H 0.7223 1.0786 -0.0637 0.029 Uiso 1 1 calc R
C7 C 0.81769(14) 1.2556(2) 0.11706(15) 0.0237(5) Uani 1 1 d .
H7A H 0.8709 1.2826 0.1641 0.028 Uiso 1 1 calc R
H7B H 0.7701 1.2760 0.1421 0.028 Uiso 1 1 calc R
H7C H 0.8111 1.3111 0.0590 0.028 Uiso 1 1 calc R
C8 C 0.93105(14) 0.8591(2) 0.40009(14) 0.0223(5) Uani 1 1 d .
H8A H 0.9537 0.7786 0.3721 0.027 Uiso 1 1 calc R
H8B H 0.8791 0.8287 0.4140 0.027 Uiso 1 1 calc R
H8C H 0.9731 0.8893 0.4587 0.027 Uiso 1 1 calc R
C9 C 1.00875(13) 1.0757(3) 0.29806(15) 0.0266(5) Uani 1 1 d .
H9A H 0.9985 1.1620 0.2582 0.032 Uiso 1 1 calc R
H9B H 1.0323 0.9996 0.2674 0.032 Uiso 1 1 calc R
H9C H 1.0490 1.0985 0.3596 0.032 Uiso 1 1 calc R
C10 C 0.85962(14) 1.1630(2) 0.36650(14) 0.0238(5) Uani 1 1 d .
H10C H 0.9002 1.1949 0.4257 0.029 Uiso 1 1 calc R
H10B H 0.8076 1.1295 0.3790 0.029 Uiso 1 1 calc R
H10A H 0.8462 1.2434 0.3217 0.029 Uiso 1 1 calc R
C11 C 0.61203(14) 0.5014(2) 0.12987(15) 0.0232(5) Uani 1 1 d U
C12 C 0.72494(13) 0.6594(2) 0.07416(14) 0.0207(4) Uani 1 1 d U
C13 C 0.57620(13) 0.7780(2) 0.07783(14) 0.0195(4) Uani 1 1 d U
C14 C 0.61308(13) 0.6941(2) 0.26348(14) 0.0192(4) Uani 1 1 d U
C15 C 0.76016(14) 0.5884(2) 0.25226(14) 0.0201(4) Uani 1 1 d U
O1 O 0.67755(8) 1.04599(15) 0.18647(9) 0.0174(3) Uani 1 1 d .
O2 O 0.57850(11) 0.39344(18) 0.10813(12) 0.0362(4) Uani 1 1 d U
O3 O 0.76146(10) 0.64320(18) 0.02052(11) 0.0327(4) Uani 1 1 d U
O4 O 0.52322(10) 0.83969(16) 0.02533(10) 0.0298(4) Uani 1 1 d U
O5 O 0.58388(9) 0.70489(18) 0.32415(10) 0.0283(4) Uani 1 1 d U
O6 O 0.81813(10) 0.53487(17) 0.30313(11) 0.0287(4) Uani 1 1 d U
Si1 Si 0.81951(4) 1.05974(6) 0.09050(4) 0.01569(13) Uani 1 1 d .
Si2 Si 0.90684(3) 1.01306(6) 0.31526(4) 0.01581(13) Uani 1 1 d .
P P 0.72998(3) 0.89784(5) 0.21991(3) 0.01335(12) Uani 1 1 d .
H11 H 0.7463(12) 0.905(2) 0.3118(13) 0.016 Uiso 1 1 d .
Cr Cr 0.66616(2) 0.67794(3) 0.16629(2) 0.01560(9) Uani 1 1 d U

loop_
_atom_site_aniso_label
_atom_site_aniso_U_11
_atom_site_aniso_U_22
_atom_site_aniso_U_33
_atom_site_aniso_U_23
_atom_site_aniso_U_13
_atom_site_aniso_U_12
C1 0.0152(10) 0.0193(11) 0.0236(10) -0.0006(9) 0.0071(8) 0.0031(8)
C2 0.0185(11) 0.0251(12) 0.0271(11) -0.0045(9) 0.0063(9) 0.0033(9)
C3 0.0296(13) 0.0475(16) 0.0260(12) -0.0034(11) 0.0095(10) 0.0060(12)
C4 0.0126(9) 0.0120(10) 0.0163(9) -0.0014(8) 0.0048(8) 0.0006(8)
C5 0.0285(12) 0.0222(12) 0.0220(10) -0.0004(9) 0.0138(9) -0.0021(10)
C6 0.0286(12) 0.0254(12) 0.0170(10) 0.0038(9) 0.0047(9) -0.0007(10)
C7 0.0308(12) 0.0178(11) 0.0243(10) 0.0027(9) 0.0111(9) 0.0008(10)
C8 0.0243(12) 0.0212(12) 0.0188(10) 0.0017(9) 0.0021(9) 0.0030(9)
C9 0.0191(11) 0.0317(13) 0.0274(11) 0.0000(10) 0.0044(9) -0.0054(10)
C10 0.0268(12) 0.0210(12) 0.0208(10) -0.0050(9) 0.0023(9) 0.0011(10)
C11 0.0269(12) 0.0187(10) 0.0250(11) 0.0012(9) 0.0090(9) -0.0027(9)
C12 0.0246(12) 0.0145(11) 0.0221(10) -0.0029(9) 0.0051(8) -0.0035(9)
C13 0.0215(11) 0.0158(11) 0.0209(10) -0.0036(8) 0.0057(8) -0.0064(8)
C14 0.0150(10) 0.0180(11) 0.0234(10) 0.0043(8) 0.0037(8) -0.0025(8)
C15 0.0263(11) 0.0140(11) 0.0223(10) 0.0003(8) 0.0107(8) -0.0007(8)
O1 0.0179(7) 0.0149(7) 0.0212(7) 0.0014(6) 0.0086(6) 0.0031(6)
O2 0.0467(11) 0.0199(9) 0.0429(10) -0.0041(7) 0.0144(8) -0.0134(8)
O3 0.0417(10) 0.0312(10) 0.0319(9) -0.0036(7) 0.0213(8) -0.0003(8)
O4 0.0311(9) 0.0242(9) 0.0277(8) 0.0017(7) -0.0013(7) -0.0006(7)
O5 0.0241(8) 0.0375(10) 0.0259(8) 0.0051(7) 0.0115(7) -0.0007(7)
O6 0.0300(9) 0.0250(9) 0.0301(8) 0.0062(7) 0.0073(7) 0.0075(7)
Si1 0.0203(3) 0.0133(3) 0.0147(2) 0.0005(2) 0.0069(2) -0.0011(2)
Si2 0.0157(3) 0.0146(3) 0.0158(3) -0.0011(2) 0.0027(2) -0.0002(2)
P 0.0153(3) 0.0123(3) 0.0130(2) 0.00008(19) 0.00498(19) -0.0002(2)
Cr 0.01804(18) 0.01170(17) 0.01743(16) 0.00045(13) 0.00575(13) -0.00221(13)

loop_
_atom_type_symbol
_atom_type_description
_atom_type_scat_dispersion_real
_atom_type_scat_dispersion_imag
_atom_type_scat_source
C C 0.0033 0.0016 'International Tables Vol C Tables 4.2.6.8 and 6.1.1.4'
H H 0.0000 0.0000 'International Tables Vol C Tables 4.2.6.8 and 6.1.1.4'
Cr Cr 0.3209 0.6236 'International Tables Vol C Tables 4.2.6.8 and 6.1.1.4'
O O 0.0106 0.0060 'International Tables Vol C Tables 4.2.6.8 and 6.1.1.4'
P P 0.1023 0.0942 'International Tables Vol C Tables 4.2.6.8 and 6.1.1.4'
Si Si 0.0817 0.0704 'International Tables Vol C Tables 4.2.6.8 and 6.1.1.4'

loop_
_geom_angle_atom_site_label_1
_geom_angle_atom_site_label_2
_geom_angle_atom_site_label_3
_geom_angle
O1 C1 C2 110.42(16)
O1 C1 H1A 109.6
C2 C1 H1A 109.6
O1 C1 H1B 109.6
C2 C1 H1B 109.6
H1A C1 H1B 108.1
C3 C2 C1 124.1(2)
C3 C2 H2A 117.9
C1 C2 H2A 117.9
C2 C3 H3A 120.0
C2 C3 H3B 120.0
H3A C3 H3B 120.0
P C4 Si2 110.15(10)
P C4 Si1 114.42(10)
Si2 C4 Si1 116.85(10)
P C4 H4A 104.7
Si2 C4 H4A 104.7
Si1 C4 H4A 104.7
Si1 C5 H5A 109.5
Si1 C5 H5B 109.5
H5A C5 H5B 109.5
Si1 C5 H5C 109.5
H5A C5 H5C 109.5
H5B C5 H5C 109.5
Si1 C6 H6A 109.5
Si1 C6 H6B 109.5
H6A C6 H6B 109.5
Si1 C6 H6C 109.5
H6A C6 H6C 109.5
H6B C6 H6C 109.5
Si1 C7 H7A 109.5
Si1 C7 H7B 109.5
H7A C7 H7B 109.5
Si1 C7 H7C 109.5
H7A C7 H7C 109.5
H7B C7 H7C 109.5
Si2 C8 H8A 109.5
Si2 C8 H8B 109.5
H8A C8 H8B 109.5
Si2 C8 H8C 109.5
H8A C8 H8C 109.5
H8B C8 H8C 109.5
Si2 C9 H9A 109.5
Si2 C9 H9B 109.5
H9A C9 H9B 109.5
Si2 C9 H9C 109.5
H9A C9 H9C 109.5
H9B C9 H9C 109.5
Si2 C10 H10C 109.5
Si2 C10 H10B 109.5
H10C C10 H10B 109.5
Si2 C10 H10A 109.5
H10C C10 H10A 109.5
H10B C10 H10A 109.5
O2 C11 Cr 179.4(2)
O3 C12 Cr 177.30(19)
O4 C13 Cr 178.95(19)
O5 C14 Cr 177.57(18)
O6 C15 Cr 178.57(19)
C1 O1 P 119.21(12)
C7 Si1 C5 111.75(10)
C7 Si1 C6 107.52(10)
C5 Si1 C6 107.23(10)
C7 Si1 C4 111.18(9)
C5 Si1 C4 105.33(9)
C6 Si1 C4 113.83(9)
C10 Si2 C9 108.89(11)
C10 Si2 C8 109.35(10)
C9 Si2 C8 107.85(10)
C10 Si2 C4 110.91(9)
C9 Si2 C4 111.99(9)
C8 Si2 C4 107.77(9)
O1 P C4 99.80(8)
O1 P Cr 119.48(5)
C4 P Cr 120.47(7)
O1 P H11 101.8(9)
C4 P H11 103.3(9)
Cr P H11 109.4(9)
C11 Cr C15 92.13(9)
C11 Cr C14 90.01(9)
C15 Cr C14 89.68(9)
C11 Cr C12 90.84(9)
C15 Cr C12 87.26(9)
C14 Cr C12 176.86(9)
C11 Cr C13 91.11(9)
C15 Cr C13 176.13(9)
C14 Cr C13 92.43(9)
C12 Cr C13 90.57(9)
C11 Cr P 176.29(7)
C15 Cr P 87.49(6)
C14 Cr P 86.30(6)
C12 Cr P 92.83(6)
C13 Cr P 89.42(6)

loop_
_geom_bond_atom_site_label_1
_geom_bond_atom_site_label_2
_geom_bond_distance
C1 O1 1.454(2)
C1 C2 1.485(3)
C1 H1A 0.9900
C1 H1B 0.9900
C2 C3 1.317(3)
C2 H2A 0.9500
C3 H3A 0.9500
C3 H3B 0.9500
C4 P 1.8084(19)
C4 Si2 1.8985(19)
C4 Si1 1.9087(19)
C4 H4A 1.0000
C5 Si1 1.864(2)
C5 H5A 0.9800
C5 H5B 0.9800
C5 H5C 0.9800
C6 Si1 1.868(2)
C6 H6A 0.9800
C6 H6B 0.9800
C6 H6C 0.9800
C7 Si1 1.863(2)
C7 H7A 0.9800
C7 H7B 0.9800
C7 H7C 0.9800
C8 Si2 1.867(2)
C8 H8A 0.9800
C8 H8B 0.9800
C8 H8C 0.9800
C9 Si2 1.866(2)
C9 H9A 0.9800
C9 H9B 0.9800
C9 H9C 0.9800
C10 Si2 1.862(2)
C10 H10C 0.9800
C10 H10B 0.9800
C10 H10A 0.9800
C11 O2 1.145(3)
C11 Cr 1.869(2)
C12 O3 1.138(2)
C12 Cr 1.898(2)
C13 O4 1.139(2)
C13 Cr 1.909(2)
C14 O5 1.141(2)
C14 Cr 1.896(2)
C15 O6 1.143(2)
C15 Cr 1.887(2)
O1 P 1.6234(14)
P Cr 2.3281(6)
P H11 1.308(19)

loop_
_geom_torsion_atom_site_label_1
_geom_torsion_atom_site_label_2
_geom_torsion_atom_site_label_3
_geom_torsion_atom_site_label_4
_geom_torsion
O1 C1 C2 C3 -118.5(2)
C2 C1 O1 P 92.64(18)
P C4 Si1 C7 89.26(12)
Si2 C4 Si1 C7 -41.58(14)
P C4 Si1 C5 -149.53(11)
Si2 C4 Si1 C5 79.64(12)
P C4 Si1 C6 -32.35(14)
Si2 C4 Si1 C6 -163.18(11)
P C4 Si2 C10 -54.48(13)
Si1 C4 Si2 C10 78.31(13)
P C4 Si2 C9 -176.35(10)
Si1 C4 Si2 C9 -43.56(14)
P C4 Si2 C8 65.19(12)
Si1 C4 Si2 C8 -162.02(11)
C1 O1 P C4 -163.13(13)
C1 O1 P Cr 63.34(14)
Si2 C4 P O1 95.83(10)
Si1 C4 P O1 -38.19(11)
Si2 C4 P Cr -131.24(7)
Si1 C4 P Cr 94.73(10)
O2 C11 Cr C15 93(27)
O2 C11 Cr C14 4(27)
O2 C11 Cr C12 -179(100)
O2 C11 Cr C13 -89(27)
O2 C11 Cr P 9(28)
O6 C15 Cr C11 109(8)
O6 C15 Cr C14 -161(8)
O6 C15 Cr C12 18(8)
O6 C15 Cr C13 -38(8)
O6 C15 Cr P -75(8)
O5 C14 Cr C11 131(4)
O5 C14 Cr C15 38(4)
O5 C14 Cr C12 25(6)
O5 C14 Cr C13 -138(4)
O5 C14 Cr P -49(4)
O3 C12 Cr C11 -57(4)
O3 C12 Cr C15 35(4)
O3 C12 Cr C14 48(5)
O3 C12 Cr C13 -148(4)
O3 C12 Cr P 122(4)
O4 C13 Cr C11 -172(100)
O4 C13 Cr C15 -25(11)
O4 C13 Cr C14 98(11)
O4 C13 Cr C12 -81(11)
O4 C13 Cr P 12(11)
O1 P Cr C11 -87.3(11)
C4 P Cr C11 148.7(11)
O1 P Cr C15 -171.42(9)
C4 P Cr C15 64.56(10)
O1 P Cr C14 -81.58(8)
C4 P Cr C14 154.41(9)
O1 P Cr C12 101.45(9)
C4 P Cr C12 -22.57(10)
O1 P Cr C13 10.90(9)
C4 P Cr C13 -113.11(10)
